data_7710996
loop_
_publ_author_name
'Yang, Qianqian'
'Wang, Guo-Lu'
'Zhang, Yi-Quan'
'Tang, Jinkui'

_publ_section_title
;
 Self-assembly of fish-bone and grid-like CoII-based single-molecule
 magnets using dihydrazone ligands with NNN and NNO pockets
;
_journal_name_full 'Dalton Transactions'
_journal_paper_doi 10.1039/D2DT02451A
_journal_year 2022
_chemical_formula_moiety 'C42 H38 Co2 N14 O8, 4(Cl O4)'
_chemical_formula_sum 'C42 H38 Cl4 Co2 N14 O24'
_chemical_formula_weight 1382.52
_chemical_name_systematic Co2
_space_group_crystal_system monoclinic
_space_group_IT_number 14
_space_group_name_Hall '-P 2ybc'
_space_group_name_H-M_alt 'P 1 21/c 1'
_atom_sites_solution_hydrogens mixed
_atom_sites_solution_primary dual
_audit_creation_date 2021-10-21
_audit_creation_method
;
Olex2 1.3
(compiled 2020.11.12 svn.r5f609507 for OlexSys, GUI svn.r6408)
;
_audit_update_record
;
2022-03-25 deposited with the CCDC.	2022-08-16 downloaded from the CCDC.
;
_cell_angle_alpha 90
_cell_angle_beta 92.001(4)
_cell_angle_gamma 90
_cell_formula_units_Z 2
_cell_length_a 10.4910(14)
_cell_length_b 9.5103(12)
_cell_length_c 25.965(4)
_cell_measurement_reflns_used 2251
_cell_measurement_temperature 300.0
_cell_measurement_theta_max 24.47
_cell_measurement_theta_min 2.45
_cell_volume 2589.0(6)
_computing_cell_refinement 'SAINT V8.40A (Bruker, 2019)'
_computing_data_reduction 'SAINT V8.40A (Bruker, 2019)'
_computing_molecular_graphics 'Olex2 1.3 (Dolomanov et al., 2009)'
_computing_publication_material 'Olex2 1.3 (Dolomanov et al., 2009)'
_computing_structure_refinement 'SHELXL 2018/3 (Sheldrick, 2015)'
_computing_structure_solution 'SHELXT 2018/2 (Sheldrick, 2018)'
_diffrn_ambient_temperature 300.0
_diffrn_measured_fraction_theta_full 0.999
_diffrn_measured_fraction_theta_max 0.999
_diffrn_measurement_device_type 'CCD area detector'
_diffrn_measurement_method 'phi and omega scans'
_diffrn_radiation_monochromator graphite
_diffrn_radiation_type MoK\a
_diffrn_radiation_wavelength 0.71073
_diffrn_reflns_av_R_equivalents 0.1421
_diffrn_reflns_av_unetI/netI 0.0734
_diffrn_reflns_Laue_measured_fraction_full 0.999
_diffrn_reflns_Laue_measured_fraction_max 0.999
_diffrn_reflns_limit_h_max 12
_diffrn_reflns_limit_h_min -12
_diffrn_reflns_limit_k_max 11
_diffrn_reflns_limit_k_min -9
_diffrn_reflns_limit_l_max 30
_diffrn_reflns_limit_l_min -30
_diffrn_reflns_number 32854
_diffrn_reflns_point_group_measured_fraction_full 0.999
_diffrn_reflns_point_group_measured_fraction_max 0.999
_diffrn_reflns_theta_full 25.051
_diffrn_reflns_theta_max 25.051
_diffrn_reflns_theta_min 1.942
_diffrn_source_current 1.4
_diffrn_source_power 0.07
_diffrn_source_voltage 50.0
_exptl_absorpt_coefficient_mu 0.950
_exptl_absorpt_correction_T_max 0.867
_exptl_absorpt_correction_T_min 0.843
_exptl_absorpt_correction_type multi-scan
_exptl_absorpt_process_details
;
SADABS-2016/2 (Bruker,2016/2) was used for absorption correction.
wR2(int) was 0.1135 before and 0.0756 after correction.
The Ratio of minimum to maximum transmission is 0.8455.
The \l/2 correction factor is Not present.
;
_exptl_crystal_colour yellow
_exptl_crystal_colour_primary yellow
_exptl_crystal_density_diffrn 1.773
_exptl_crystal_description plate
_exptl_crystal_F_000 1404
_exptl_crystal_size_max 0.2
_exptl_crystal_size_mid 0.15
_exptl_crystal_size_min 0.15
_refine_diff_density_max 1.148
_refine_diff_density_min -0.999
_refine_diff_density_rms 0.119
_refine_ls_extinction_coef 0.0070(16)
_refine_ls_extinction_expression Fc^*^=kFc[1+0.001xFc^2^\l^3^/sin(2\q)]^-1/4^
_refine_ls_extinction_method 'SHELXL-2018/3 (Sheldrick 2018)'
_refine_ls_goodness_of_fit_ref 1.026
_refine_ls_hydrogen_treatment mixed
_refine_ls_matrix_type full
_refine_ls_number_parameters 392
_refine_ls_number_reflns 4575
_refine_ls_number_restraints 49
_refine_ls_restrained_S_all 1.094
_refine_ls_R_factor_all 0.1701
_refine_ls_R_factor_gt 0.0895
_refine_ls_shift/su_max 0.000
_refine_ls_shift/su_mean 0.000
_refine_ls_structure_factor_coef Fsqd
_refine_ls_weighting_details 'w=1/[\s^2^(Fo^2^)+(0.1636P)^2^+9.8948P] where P=(Fo^2^+2Fc^2^)/3'
_refine_ls_weighting_scheme calc
_refine_ls_wR_factor_gt 0.2318
_refine_ls_wR_factor_ref 0.3228
_reflns_Friedel_coverage 0.000
_reflns_number_gt 2367
_reflns_number_total 4575
_reflns_threshold_expression 'I > 2\s(I)'
_cod_data_source_file d2dt02451a2.cif
_cod_data_source_block 2
_cod_database_code 7710996
_shelx_shelxl_version_number 2018/3
_shelx_space_group_comment
;
The symmetry employed for this shelxl refinement is uniquely defined
by the following loop, which should always be used as a source of
symmetry information in preference to the above space-group names.
They are only intended as comments.
;
_olex2_refinement_description
;
1. Fixed Uiso
 At 1.2 times of:
  All C(H) groups, All C(H,H) groups, All N(H) groups
 At 1.5 times of:
  All O(H) groups
2. Restrained distances
 O1-H1
 0.85 with sigma of 0.01
 Cl2-O12 = Cl2-O9 = Cl2-O11 = Cl2-O10
 1.44 with sigma of 0.01
 O12-O9 = O12-O11 = O12-O10 = O9-O11 = O9-O10 = O11-O10
 2.35 with sigma of 0.02
 Co1-H1
 2.823552 with sigma of 0.02
 C1-H1
 1.889089 with sigma of 0.02
3. Uiso/Uaniso restraints and constraints
Cl2 \\sim O9 \\sim O10 \\sim O11 \\sim O12: within 2A with sigma of 0.01 and
sigma for terminal atoms of 0.02 within 2A
Uanis(O7) \\sim Ueq, Uanis(O6) \\sim Ueq: with sigma of 0.01 and sigma for
terminal atoms of 0.02
4.a Riding coordinates:
 O4(H4)
4.b Secondary CH2 refined with riding coordinates:
 C1(H1A,H1B), C21(H21A,H21B)
4.c Aromatic/amide H refined with riding coordinates:
 N3(H3), N5(H5), C3(H3A), C4(H4A), C5(H5A), C7(H7), C10(H10), C11(H11),
 C12(H12), C15(H15), C17(H17), C18(H18), C19(H19)
;
_olex2_submission_special_instructions 'No special instructions were received'

loop_
_space_group_symop_operation_xyz
'x, y, z'
'-x, y+1/2, -z+1/2'
'-x, -y, -z'
'x, -y-1/2, z-1/2'

loop_
_atom_site_label
_atom_site_type_symbol
_atom_site_fract_x
_atom_site_fract_y
_atom_site_fract_z
_atom_site_U_iso_or_equiv
_atom_site_adp_type
_atom_site_occupancy
_atom_site_site_symmetry_order
_atom_site_calc_flag
_atom_site_refinement_flags_posn
_atom_site_refinement_flags_adp
_atom_site_refinement_flags_occupancy
_atom_site_disorder_assembly
_atom_site_disorder_group
Co1 Co 0.23030(12) 0.75090(13) 0.36517(5) 0.0559(5) Uani 1 1 d D . . . .
O1 O 0.2742(7) 0.9043(7) 0.3073(2) 0.0697(18) Uani 1 1 d D . . . .
H1 H 0.263(8) 0.9937(14) 0.3064(12) 0.105 Uiso 1 1 d D U . . .
O2 O 0.1114(7) 0.6479(7) 0.4684(2) 0.0710(19) Uani 1 1 d . . . . .
O3 O 0.4741(7) 0.2838(8) 0.6538(2) 0.0709(19) Uani 1 1 d . . . . .
O4 O 0.9687(6) 0.2456(7) 0.6597(3) 0.0697(18) Uani 1 1 d . . . . .
H4 H 1.005011 0.284515 0.684300 0.105 Uiso 1 1 d R U . . .
N1 N 0.2828(7) 0.6346(8) 0.3031(3) 0.0540(18) Uani 1 1 d . . . . .
N2 N 0.2533(7) 0.5335(8) 0.3949(3) 0.0529(18) Uani 1 1 d . . . . .
N3 N 0.2525(7) 0.4839(8) 0.4450(2) 0.0573(19) Uani 1 1 d . . . . .
H3 H 0.295599 0.410301 0.453879 0.069 Uiso 1 1 calc R U . . .
N4 N 0.3025(6) 0.4187(7) 0.5450(2) 0.0470(16) Uani 1 1 d . . . . .
N5 N 0.5044(7) 0.2543(7) 0.5685(3) 0.0517(17) Uani 1 1 d . . . . .
H5 H 0.473615 0.262593 0.537472 0.062 Uiso 1 1 calc R U . . .
N6 N 0.6216(7) 0.1903(8) 0.5785(3) 0.0521(17) Uani 1 1 d . . . . .
N7 N 0.8503(7) 0.0930(8) 0.5926(3) 0.0574(19) Uani 1 1 d . . . . .
C1 C 0.2795(10) 0.8535(11) 0.2567(4) 0.072(3) Uani 1 1 d D . . . .
H1A H 0.348192 0.899476 0.239171 0.086 Uiso 1 1 calc R U . . .
H1B H 0.200050 0.874167 0.237985 0.086 Uiso 1 1 calc R U . . .
C2 C 0.3016(10) 0.6963(12) 0.2579(4) 0.066(3) Uani 1 1 d . . . . .
C3 C 0.3470(11) 0.6211(15) 0.2176(4) 0.086(4) Uani 1 1 d . . . . .
H3A H 0.360957 0.665352 0.186363 0.104 Uiso 1 1 calc R U . . .
C4 C 0.3714(13) 0.4841(16) 0.2231(4) 0.095(4) Uani 1 1 d . . . . .
H4A H 0.403005 0.433376 0.195698 0.113 Uiso 1 1 calc R U . . .
C5 C 0.3499(11) 0.4168(12) 0.2695(4) 0.080(3) Uani 1 1 d . . . . .
H5A H 0.364652 0.320962 0.273603 0.096 Uiso 1 1 calc R U . . .
C6 C 0.3064(9) 0.4967(11) 0.3088(3) 0.060(2) Uani 1 1 d . . . . .
C7 C 0.2902(9) 0.4449(10) 0.3608(3) 0.061(2) Uani 1 1 d . . . . .
H7 H 0.305800 0.351317 0.369300 0.073 Uiso 1 1 calc R U . . .
C8 C 0.1822(9) 0.5534(9) 0.4801(3) 0.052(2) Uani 1 1 d . . . . .
C9 C 0.2006(8) 0.5006(9) 0.5339(3) 0.051(2) Uani 1 1 d . . . . .
C10 C 0.1174(8) 0.5457(10) 0.5709(4) 0.059(2) Uani 1 1 d . . . . .
H10 H 0.048028 0.602165 0.561489 0.070 Uiso 1 1 calc R U . . .
C11 C 0.1378(10) 0.5066(11) 0.6215(4) 0.067(3) Uani 1 1 d . . . . .
H11 H 0.081609 0.533163 0.646688 0.080 Uiso 1 1 calc R U . . .
C12 C 0.2451(9) 0.4261(10) 0.6338(3) 0.061(2) Uani 1 1 d . . . . .
H12 H 0.264245 0.400739 0.667781 0.073 Uiso 1 1 calc R U . . .
C13 C 0.3232(8) 0.3842(9) 0.5947(3) 0.050(2) Uani 1 1 d . . . . .
C14 C 0.4407(9) 0.3031(10) 0.6089(3) 0.054(2) Uani 1 1 d . . . . .
C15 C 0.6540(9) 0.0940(10) 0.5472(4) 0.061(2) Uani 1 1 d . . . . .
H15 H 0.599168 0.065277 0.520328 0.073 Uiso 1 1 calc R U . . .
C16 C 0.7792(9) 0.0307(10) 0.5549(3) 0.058(2) Uani 1 1 d . . . . .
C17 C 0.8245(11) -0.0778(11) 0.5265(4) 0.072(3) Uani 1 1 d . . . . .
H17 H 0.774470 -0.118512 0.500225 0.086 Uiso 1 1 calc R U . . .
C18 C 0.9467(12) -0.1258(12) 0.5377(5) 0.082(3) Uani 1 1 d . . . . .
H18 H 0.979111 -0.200463 0.519080 0.098 Uiso 1 1 calc R U . . .
C19 C 1.0195(10) -0.0647(12) 0.5755(5) 0.079(3) Uani 1 1 d . . . . .
H19 H 1.101482 -0.097562 0.583100 0.095 Uiso 1 1 calc R U . . .
C20 C 0.9696(10) 0.0499(11) 0.6036(4) 0.067(3) Uani 1 1 d . . . . .
C21 C 1.0395(11) 0.1230(13) 0.6447(5) 0.085(3) Uani 1 1 d . . . . .
H21A H 1.052345 0.060898 0.674031 0.101 Uiso 1 1 calc R U . . .
H21B H 1.122550 0.151188 0.632985 0.101 Uiso 1 1 calc R U . . .
Cl2 Cl 0.0760(6) 0.2127(7) 0.2861(2) 0.180(2) Uani 1 1 d D U . . .
O9 O -0.0489(12) 0.169(2) 0.3065(7) 0.303(8) Uani 1 1 d D U . . .
O10 O 0.1683(8) 0.1619(9) 0.3219(3) 0.103(3) Uani 1 1 d D U . . .
O11 O 0.0907(10) 0.1353(10) 0.2403(3) 0.124(3) Uani 1 1 d D U . . .
O12 O 0.0542(14) 0.3541(10) 0.2811(5) 0.186(5) Uani 1 1 d D U . . .
Cl1 Cl 0.5397(3) 0.2120(4) 0.41702(12) 0.0895(10) Uani 1 1 d . . . . .
O5 O 0.4563(8) 0.2485(10) 0.4565(3) 0.100(3) Uani 1 1 d . . . . .
O6 O 0.6286(14) 0.129(2) 0.4291(5) 0.218(7) Uani 1 1 d . U . . .
O7 O 0.4548(16) 0.1293(14) 0.3827(6) 0.189(6) Uani 1 1 d . U . . .
O8 O 0.5595(10) 0.3228(10) 0.3833(3) 0.119(3) Uani 1 1 d . . . . .

loop_
_atom_site_aniso_label
_atom_site_aniso_U_11
_atom_site_aniso_U_22
_atom_site_aniso_U_33
_atom_site_aniso_U_23
_atom_site_aniso_U_13
_atom_site_aniso_U_12
Co1 0.0650(8) 0.0548(8) 0.0476(8) -0.0005(5) -0.0006(5) 0.0100(6)
O1 0.095(5) 0.053(4) 0.061(4) 0.009(3) 0.006(4) 0.000(4)
O2 0.078(5) 0.070(5) 0.065(4) 0.007(3) 0.003(3) 0.026(4)
O3 0.077(5) 0.091(5) 0.045(4) 0.012(3) -0.001(3) 0.010(4)
O4 0.067(4) 0.072(4) 0.069(4) 0.001(3) -0.011(3) 0.006(4)
N1 0.059(4) 0.061(5) 0.041(4) 0.007(3) -0.001(3) 0.004(4)
N2 0.064(5) 0.053(4) 0.041(4) -0.004(3) 0.000(3) 0.002(4)
N3 0.079(5) 0.053(4) 0.039(4) 0.009(3) 0.002(3) 0.008(4)
N4 0.056(4) 0.047(4) 0.038(4) 0.003(3) 0.000(3) -0.002(3)
N5 0.052(4) 0.057(4) 0.046(4) 0.002(3) -0.005(3) 0.011(4)
N6 0.060(5) 0.048(4) 0.049(4) 0.003(3) 0.001(3) 0.001(4)
N7 0.058(5) 0.052(4) 0.063(5) 0.007(4) 0.007(4) 0.003(4)
C1 0.077(7) 0.087(8) 0.051(6) 0.018(5) 0.007(5) -0.002(6)
C2 0.069(6) 0.082(7) 0.047(5) 0.012(5) 0.007(4) -0.002(5)
C3 0.101(9) 0.110(10) 0.050(6) -0.002(6) 0.025(6) 0.002(7)
C4 0.125(10) 0.103(10) 0.056(7) -0.026(7) 0.025(7) 0.006(8)
C5 0.111(9) 0.070(7) 0.060(6) -0.020(5) 0.013(6) 0.014(6)
C6 0.069(6) 0.065(6) 0.046(5) -0.004(4) 0.004(4) 0.005(5)
C7 0.074(6) 0.052(5) 0.057(6) -0.005(4) 0.001(5) 0.005(5)
C8 0.064(6) 0.047(5) 0.044(5) 0.002(4) 0.009(4) 0.000(4)
C9 0.056(5) 0.052(5) 0.045(5) 0.000(4) 0.004(4) 0.001(4)
C10 0.051(5) 0.057(6) 0.068(6) 0.001(5) 0.009(4) 0.008(4)
C11 0.076(7) 0.073(7) 0.052(6) -0.001(5) 0.017(5) 0.013(5)
C12 0.069(6) 0.072(6) 0.042(5) 0.003(4) 0.009(4) -0.002(5)
C13 0.056(5) 0.049(5) 0.047(5) 0.002(4) 0.009(4) 0.001(4)
C14 0.059(5) 0.050(5) 0.052(5) 0.005(4) 0.005(4) 0.001(4)
C15 0.065(6) 0.057(6) 0.060(6) -0.003(5) 0.005(5) -0.001(5)
C16 0.069(6) 0.050(5) 0.055(5) 0.004(4) 0.007(5) 0.006(5)
C17 0.091(8) 0.057(6) 0.069(6) -0.007(5) 0.020(6) 0.010(6)
C18 0.102(9) 0.066(7) 0.078(8) 0.000(6) 0.021(7) 0.023(7)
C19 0.062(6) 0.069(7) 0.108(9) 0.022(7) 0.027(6) 0.026(6)
C20 0.066(6) 0.061(6) 0.073(7) 0.011(5) 0.012(5) 0.008(5)
C21 0.068(7) 0.081(8) 0.105(9) 0.006(7) -0.001(6) 0.004(6)
Cl2 0.198(6) 0.192(5) 0.149(5) 0.022(4) 0.004(4) -0.052(5)
O9 0.275(16) 0.338(17) 0.299(16) 0.038(16) 0.042(15) -0.034(16)
O10 0.131(7) 0.096(6) 0.081(5) 0.010(5) -0.036(5) 0.013(5)
O11 0.178(9) 0.128(8) 0.065(5) -0.029(5) -0.013(5) 0.046(7)
O12 0.221(12) 0.136(10) 0.199(11) -0.009(9) -0.013(10) 0.083(9)
Cl1 0.095(2) 0.101(2) 0.0737(19) 0.0048(16) 0.0311(16) 0.0114(19)
O5 0.099(6) 0.150(8) 0.054(4) -0.001(4) 0.022(4) 0.042(5)
O6 0.185(11) 0.301(15) 0.176(10) 0.099(10) 0.089(9) 0.154(11)
O7 0.235(13) 0.152(10) 0.183(11) -0.051(9) 0.048(10) -0.074(10)
O8 0.162(9) 0.101(7) 0.096(6) 0.012(5) 0.047(6) -0.032(7)

loop_
_atom_type_symbol
_atom_type_description
_atom_type_scat_dispersion_real
_atom_type_scat_dispersion_imag
_atom_type_scat_source
C C 0.0033 0.0016 'International Tables Vol C Tables 4.2.6.8 and 6.1.1.4'
H H 0.0000 0.0000 'International Tables Vol C Tables 4.2.6.8 and 6.1.1.4'
Cl Cl 0.1484 0.1585 'International Tables Vol C Tables 4.2.6.8 and 6.1.1.4'
Co Co 0.3494 0.9721 'International Tables Vol C Tables 4.2.6.8 and 6.1.1.4'
N N 0.0061 0.0033 'International Tables Vol C Tables 4.2.6.8 and 6.1.1.4'
O O 0.0106 0.0060 'International Tables Vol C Tables 4.2.6.8 and 6.1.1.4'

loop_
_geom_angle_atom_site_label_1
_geom_angle_atom_site_label_2
_geom_angle_atom_site_label_3
_geom_angle
_geom_angle_site_symmetry_1
_geom_angle_site_symmetry_3
_geom_angle_publ_flag
O1 Co1 O4 90.5(3) . 3_666 ?
O1 Co1 N2 148.3(3) . . ?
O1 Co1 N6 97.5(3) . 3_666 ?
O4 Co1 N2 102.1(3) 3_666 . ?
O4 Co1 N6 149.1(3) 3_666 3_666 ?
N1 Co1 O1 75.4(3) . . ?
N1 Co1 O4 93.3(3) . 3_666 ?
N1 Co1 N2 75.0(3) . . ?
N1 Co1 N6 117.7(3) . 3_666 ?
N1 Co1 N7 160.4(3) . 3_666 ?
N6 Co1 N2 86.5(3) 3_666 . ?
N7 Co1 O1 89.1(3) 3_666 . ?
N7 Co1 O4 74.7(3) 3_666 3_666 ?
N7 Co1 N2 122.1(3) 3_666 . ?
N7 Co1 N6 75.6(3) 3_666 3_666 ?
Co1 O1 H1 131(2) . . ?
C1 O1 Co1 115.9(6) . . ?
C1 O1 H1 109(2) . . ?
Co1 O4 H4 130.0 3_666 . ?
C21 O4 Co1 115.6(6) . 3_666 ?
C21 O4 H4 110.2 . . ?
C2 N1 Co1 120.5(7) . . ?
C2 N1 C6 119.6(8) . . ?
C6 N1 Co1 119.8(6) . . ?
N3 N2 Co1 129.9(5) . . ?
C7 N2 Co1 113.7(6) . . ?
C7 N2 N3 115.6(8) . . ?
N2 N3 H3 120.5 . . ?
C8 N3 N2 119.0(7) . . ?
C8 N3 H3 120.5 . . ?
C13 N4 C9 116.6(7) . . ?
N6 N5 H5 121.1 . . ?
C14 N5 H5 121.1 . . ?
C14 N5 N6 117.8(7) . . ?
N5 N6 Co1 128.4(5) . 3_666 ?
C15 N6 Co1 114.4(6) . 3_666 ?
C15 N6 N5 116.7(8) . . ?
C16 N7 Co1 118.7(6) . 3_666 ?
C20 N7 Co1 120.6(7) . 3_666 ?
C20 N7 C16 120.7(8) . . ?
O1 C1 H1A 109.8 . . ?
O1 C1 H1B 109.8 . . ?
O1 C1 C2 109.4(7) . . ?
H1A C1 H1B 108.2 . . ?
C2 C1 H1A 109.8 . . ?
C2 C1 H1B 109.8 . . ?
N1 C2 C1 115.2(9) . . ?
N1 C2 C3 120.7(11) . . ?
C3 C2 C1 124.0(9) . . ?
C2 C3 H3A 120.0 . . ?
C4 C3 C2 120.0(11) . . ?
C4 C3 H3A 120.0 . . ?
C3 C4 H4A 119.8 . . ?
C3 C4 C5 120.4(10) . . ?
C5 C4 H4A 119.8 . . ?
C4 C5 H5A 121.3 . . ?
C6 C5 C4 117.4(11) . . ?
C6 C5 H5A 121.3 . . ?
N1 C6 C5 121.9(9) . . ?
N1 C6 C7 113.9(8) . . ?
C5 C6 C7 124.0(10) . . ?
N2 C7 C6 117.6(9) . . ?
N2 C7 H7 121.2 . . ?
C6 C7 H7 121.2 . . ?
O2 C8 N3 122.6(8) . . ?
O2 C8 C9 123.3(8) . . ?
N3 C8 C9 114.1(8) . . ?
N4 C9 C8 118.1(7) . . ?
N4 C9 C10 123.1(8) . . ?
C10 C9 C8 118.7(8) . . ?
C9 C10 H10 120.1 . . ?
C11 C10 C9 119.8(9) . . ?
C11 C10 H10 120.1 . . ?
C10 C11 H11 121.1 . . ?
C10 C11 C12 117.8(8) . . ?
C12 C11 H11 121.1 . . ?
C11 C12 H12 120.5 . . ?
C13 C12 C11 119.0(8) . . ?
C13 C12 H12 120.5 . . ?
N4 C13 C12 123.6(8) . . ?
N4 C13 C14 118.1(7) . . ?
C12 C13 C14 118.2(8) . . ?
O3 C14 N5 124.1(8) . . ?
O3 C14 C13 121.5(8) . . ?
N5 C14 C13 114.5(8) . . ?
N6 C15 H15 121.0 . . ?
N6 C15 C16 118.0(9) . . ?
C16 C15 H15 121.0 . . ?
N7 C16 C15 113.1(8) . . ?
N7 C16 C17 122.1(9) . . ?
C17 C16 C15 124.7(10) . . ?
C16 C17 H17 120.8 . . ?
C16 C17 C18 118.3(11) . . ?
C18 C17 H17 120.8 . . ?
C17 C18 H18 119.8 . . ?
C19 C18 C17 120.4(10) . . ?
C19 C18 H18 119.8 . . ?
C18 C19 H19 120.2 . . ?
C18 C19 C20 119.5(10) . . ?
C20 C19 H19 120.2 . . ?
N7 C20 C19 118.9(10) . . ?
N7 C20 C21 117.0(9) . . ?
C19 C20 C21 124.0(10) . . ?
O4 C21 C20 109.5(9) . . ?
O4 C21 H21A 109.8 . . ?
O4 C21 H21B 109.8 . . ?
C20 C21 H21A 109.8 . . ?
C20 C21 H21B 109.8 . . ?
H21A C21 H21B 108.2 . . ?
O10 Cl2 O9 105.4(9) . . ?
O10 Cl2 O11 106.6(7) . . ?
O11 Cl2 O9 106.2(9) . . ?
O12 Cl2 O9 99.2(10) . . ?
O12 Cl2 O10 120.6(8) . . ?
O12 Cl2 O11 117.1(8) . . ?
O5 Cl1 O7 101.2(7) . . ?
O6 Cl1 O5 116.6(7) . . ?
O6 Cl1 O7 104.1(12) . . ?
O6 Cl1 O8 120.6(9) . . ?
O8 Cl1 O5 112.4(6) . . ?
O8 Cl1 O7 97.2(8) . . ?

loop_
_geom_bond_atom_site_label_1
_geom_bond_atom_site_label_2
_geom_bond_distance
_geom_bond_site_symmetry_2
_geom_bond_publ_flag
Co1 O1 2.156(6) . ?
Co1 O4 2.164(7) 3_666 ?
Co1 N1 2.045(7) . ?
Co1 N2 2.217(7) . ?
Co1 N6 2.171(7) 3_666 ?
Co1 N7 2.046(8) 3_666 ?
O1 H1 0.858(10) . ?
O1 C1 1.403(12) . ?
O2 C8 1.199(10) . ?
O3 C14 1.220(10) . ?
O4 H4 0.8202 . ?
O4 C21 1.444(13) . ?
N1 C2 1.334(11) . ?
N1 C6 1.341(12) . ?
N2 N3 1.386(9) . ?
N2 C7 1.290(11) . ?
N3 H3 0.8600 . ?
N3 C8 1.363(11) . ?
N4 C9 1.346(10) . ?
N4 C13 1.341(10) . ?
N5 H5 0.8600 . ?
N5 N6 1.388(10) . ?
N5 C14 1.346(11) . ?
N6 C15 1.278(11) . ?
N7 C16 1.347(11) . ?
N7 C20 1.339(12) . ?
C1 H1A 0.9700 . ?
C1 H1B 0.9700 . ?
C1 C2 1.513(15) . ?
C2 C3 1.367(15) . ?
C3 H3A 0.9300 . ?
C3 C4 1.334(17) . ?
C4 H4A 0.9300 . ?
C4 C5 1.390(16) . ?
C5 H5A 0.9300 . ?
C5 C6 1.363(13) . ?
C6 C7 1.455(12) . ?
C7 H7 0.9300 . ?
C8 C9 1.490(11) . ?
C9 C10 1.388(12) . ?
C10 H10 0.9300 . ?
C10 C11 1.375(13) . ?
C11 H11 0.9300 . ?
C11 C12 1.389(13) . ?
C12 H12 0.9300 . ?
C12 C13 1.386(12) . ?
C13 C14 1.489(12) . ?
C15 H15 0.9300 . ?
C15 C16 1.452(13) . ?
C16 C17 1.364(13) . ?
C17 H17 0.9300 . ?
C17 C18 1.381(15) . ?
C18 H18 0.9300 . ?
C18 C19 1.354(16) . ?
C19 H19 0.9300 . ?
C19 C20 1.421(15) . ?
C20 C21 1.451(15) . ?
C21 H21A 0.9700 . ?
C21 H21B 0.9700 . ?
Cl2 O9 1.489(9) . ?
Cl2 O10 1.405(7) . ?
Cl2 O11 1.410(7) . ?
Cl2 O12 1.370(8) . ?
Cl1 O5 1.415(8) . ?
Cl1 O6 1.255(12) . ?
Cl1 O7 1.467(14) . ?
Cl1 O8 1.391(9) . ?

loop_
_geom_torsion_atom_site_label_1
_geom_torsion_atom_site_label_2
_geom_torsion_atom_site_label_3
_geom_torsion_atom_site_label_4
_geom_torsion
_geom_torsion_site_symmetry_1
_geom_torsion_site_symmetry_2
_geom_torsion_site_symmetry_3
_geom_torsion_site_symmetry_4
_geom_torsion_publ_flag
Co1 O1 C1 C2 -21.2(10) . . . . ?
Co1 O4 C21 C20 16.7(11) 3_666 . . . ?
Co1 N1 C2 C1 -0.8(11) . . . . ?
Co1 N1 C2 C3 174.4(8) . . . . ?
Co1 N1 C6 C5 -175.5(8) . . . . ?
Co1 N1 C6 C7 0.3(11) . . . . ?
Co1 N2 N3 C8 29.4(11) . . . . ?
Co1 N2 C7 C6 -2.2(11) . . . . ?
Co1 N6 C15 C16 3.9(11) 3_666 . . . ?
Co1 N7 C16 C15 4.6(10) 3_666 . . . ?
Co1 N7 C16 C17 -177.4(7) 3_666 . . . ?
Co1 N7 C20 C19 176.1(7) 3_666 . . . ?
Co1 N7 C20 C21 -2.9(12) 3_666 . . . ?
O1 C1 C2 N1 14.5(12) . . . . ?
O1 C1 C2 C3 -160.6(10) . . . . ?
O2 C8 C9 N4 -164.5(9) . . . . ?
O2 C8 C9 C10 11.2(14) . . . . ?
N1 C2 C3 C4 0.9(18) . . . . ?
N1 C6 C7 N2 1.4(13) . . . . ?
N2 N3 C8 O2 7.3(14) . . . . ?
N2 N3 C8 C9 -173.2(7) . . . . ?
N3 N2 C7 C6 -173.2(8) . . . . ?
N3 C8 C9 N4 15.9(12) . . . . ?
N3 C8 C9 C10 -168.4(8) . . . . ?
N4 C9 C10 C11 0.1(14) . . . . ?
N4 C13 C14 O3 170.4(8) . . . . ?
N4 C13 C14 N5 -9.7(12) . . . . ?
N5 N6 C15 C16 176.5(7) . . . . ?
N6 N5 C14 O3 -6.5(13) . . . . ?
N6 N5 C14 C13 173.5(7) . . . . ?
N6 C15 C16 N7 -5.6(12) . . . . ?
N6 C15 C16 C17 176.5(9) . . . . ?
N7 C16 C17 C18 1.1(15) . . . . ?
N7 C20 C21 O4 -9.4(13) . . . . ?
C1 C2 C3 C4 175.7(11) . . . . ?
C2 N1 C6 C5 0.3(14) . . . . ?
C2 N1 C6 C7 176.1(8) . . . . ?
C2 C3 C4 C5 1(2) . . . . ?
C3 C4 C5 C6 -1.5(19) . . . . ?
C4 C5 C6 N1 1.1(17) . . . . ?
C4 C5 C6 C7 -174.3(10) . . . . ?
C5 C6 C7 N2 177.1(10) . . . . ?
C6 N1 C2 C1 -176.6(9) . . . . ?
C6 N1 C2 C3 -1.3(15) . . . . ?
C7 N2 N3 C8 -161.3(8) . . . . ?
C8 C9 C10 C11 -175.4(9) . . . . ?
C9 N4 C13 C12 1.1(13) . . . . ?
C9 N4 C13 C14 -175.3(8) . . . . ?
C9 C10 C11 C12 2.1(15) . . . . ?
C10 C11 C12 C13 -2.6(15) . . . . ?
C11 C12 C13 N4 1.1(14) . . . . ?
C11 C12 C13 C14 177.5(9) . . . . ?
C12 C13 C14 O3 -6.2(14) . . . . ?
C12 C13 C14 N5 173.7(8) . . . . ?
C13 N4 C9 C8 173.8(8) . . . . ?
C13 N4 C9 C10 -1.7(12) . . . . ?
C14 N5 N6 Co1 -38.8(10) . . . 3_666 ?
C14 N5 N6 C15 149.8(8) . . . . ?
C15 C16 C17 C18 178.9(9) . . . . ?
C16 N7 C20 C19 -1.2(13) . . . . ?
C16 N7 C20 C21 179.9(9) . . . . ?
C16 C17 C18 C19 -0.9(17) . . . . ?
C17 C18 C19 C20 -0.4(17) . . . . ?
C18 C19 C20 N7 1.4(15) . . . . ?
C18 C19 C20 C21 -179.8(11) . . . . ?
C19 C20 C21 O4 171.8(9) . . . . ?
C20 N7 C16 C15 -178.1(8) . . . . ?
C20 N7 C16 C17 -0.1(14) . . . . ?
